data_7106233
loop_
_publ_author_name
'Yanfeng Bi'
'Shangchao Du'
'Wuping Liao'

_publ_section_title
;
 p-tert-Butylthiacalix[4]arene-surpported High-nuclearity {Co24M8} (M = Mo
 or W) Nanospheres and the Hybrids with Keggin Polyoxometalates
;
_journal_name_full Chem.Commun.
_journal_page_first 4724
_journal_paper_doi 10.1039/c0cc05574c
_journal_volume 47
_journal_year 2011
_chemical_formula_moiety Co24(C40H44O4S4)6(WO4)8Cl6](OH)2(CHCl3)12(CH3CH2OH)21
_chemical_formula_sum 'C294 H404 Cl42 Co24 O79 S24 W8'
_chemical_formula_weight 10345.63
_chemical_name_systematic ?
_space_group_IT_number 139
_symmetry_cell_setting tetragonal
_symmetry_space_group_name_Hall '-I 4 2'
_symmetry_space_group_name_H-M 'I 4/m m m'
_atom_sites_solution_hydrogens geom
_atom_sites_solution_primary direct
_atom_sites_solution_secondary difmap
_audit_creation_method SHELXL-97
_cell_angle_alpha 90.00
_cell_angle_beta 90.00
_cell_angle_gamma 90.00
_cell_formula_units_Z 2
_cell_length_a 27.0337(11)
_cell_length_b 27.0337(11)
_cell_length_c 29.0885(13)
_cell_measurement_reflns_used 9662
_cell_measurement_temperature 150(2)
_cell_measurement_theta_max 25.0461
_cell_measurement_theta_min 2.2310
_cell_volume 21258.5(15)
_computing_cell_refinement 'Bruker SAINT'
_computing_data_collection 'Bruker APEX2'
_computing_data_reduction 'Bruker SAINT'
_computing_molecular_graphics 'Bruker SHELXTL'
_computing_publication_material 'Bruker SHELXTL'
_computing_structure_refinement 'SHELXL-97 (Sheldrick, 2008)'
_computing_structure_solution 'SHELXS-97 (Sheldrick, 2008)'
_diffrn_ambient_temperature 150(2)
_diffrn_measured_fraction_theta_full 0.999
_diffrn_measured_fraction_theta_max 0.999
_diffrn_measurement_device_type 'Bruker APEX-II CCD'
_diffrn_measurement_method '\f and \w scans'
_diffrn_radiation_monochromator graphite
_diffrn_radiation_source 'fine-focus sealed tube'
_diffrn_radiation_type MoK\a
_diffrn_radiation_wavelength 0.71073
_diffrn_reflns_av_R_equivalents 0.0500
_diffrn_reflns_av_sigmaI/netI 0.0220
_diffrn_reflns_limit_h_max 29
_diffrn_reflns_limit_h_min -32
_diffrn_reflns_limit_k_max 32
_diffrn_reflns_limit_k_min -31
_diffrn_reflns_limit_l_max 34
_diffrn_reflns_limit_l_min -34
_diffrn_reflns_number 71340
_diffrn_reflns_theta_full 25.10
_diffrn_reflns_theta_max 25.10
_diffrn_reflns_theta_min 1.03
_exptl_absorpt_coefficient_mu 3.504
_exptl_absorpt_correction_T_max 0.5265
_exptl_absorpt_correction_T_min 0.4868
_exptl_absorpt_correction_type multi-scan
_exptl_absorpt_process_details 'SADABS, Sheldrick, 1996'
_exptl_crystal_colour red
_exptl_crystal_density_diffrn 1.616
_exptl_crystal_density_method 'not measured'
_exptl_crystal_description block
_exptl_crystal_F_000 10276
_exptl_crystal_size_max 0.24
_exptl_crystal_size_mid 0.24
_exptl_crystal_size_min 0.21
_refine_diff_density_max 3.405
_refine_diff_density_min -4.543
_refine_diff_density_rms 0.374
_refine_ls_extinction_method none
_refine_ls_goodness_of_fit_ref 1.098
_refine_ls_hydrogen_treatment constr
_refine_ls_matrix_type full
_refine_ls_number_parameters 207
_refine_ls_number_reflns 5221
_refine_ls_number_restraints 15
_refine_ls_restrained_S_all 1.099
_refine_ls_R_factor_all 0.1052
_refine_ls_R_factor_gt 0.0981
_refine_ls_shift/su_max 0.000
_refine_ls_shift/su_mean 0.000
_refine_ls_structure_factor_coef Fsqd
_refine_ls_weighting_details 'calc w=1/[\s^2^(Fo^2^)+(0.2000P)^2^+263.0000P] where P=(Fo^2^+2Fc^2^)/3'
_refine_ls_weighting_scheme calc
_refine_ls_wR_factor_gt 0.2756
_refine_ls_wR_factor_ref 0.2858
_reflns_number_gt 4413
_reflns_number_total 5221
_reflns_threshold_expression >2sigma(I)
_cod_data_source_file c0cc05574c.txt
_cod_data_source_block Compound_2
_cod_original_sg_symbol_H-M ' I4/mmm'
_cod_database_code 7106233
_platon_compound_2_details
;
SQUEEZE removed two (OH)- anions, 12 disordered CHCl3,
and 21 disordered CH3CH2OH
per formula unit. This valueis calculated based upon charge balance
considerations and volume/count_electrons analysis, and TG experiment.
See ref. Bi, Y. F.; Wang, X. T.; Liao, W. P.; Wang, X. F.; Wang, X. W.;
Zhang, H. J.; Gao, S. J. Am. Chem. Soc. 2009, 131, 11650.

CHEMW03_ALERT_2_A ALERT
PROBLEM: The ratio of given/expected molecular weight as
RESPONSE: This is caused by the given molecular weight being increased
from the atom count to account for two (OH)- anions, 12 disordered CHCl3,
and 21 disordered CH3CH2OH omitted by SQUEEZE.

_PLAT043_ALERT_1_A
PROBLEM: Check Reported Molecular Weight ................ 10345.63
RESPONSE: This is caused by the given molecular weight being increased
from the atom count to account for two (OH)- anions, 12 disordered CHCl3,
26 disordered CH3CH2OH and 91 H2O omitted by SQUEEZE.

PLAT220_ALERT_2_A
PROBLEM: Large Non-Solvent C Ueq(max)/Ueq(min) ... 6.93 Ratio
PLAT201_ALERT_2_B
PROBLEM: Isotropic non-H Atoms in Main Residue(s) ....... 6
RESPONSE: These are caused by the weak high-angle diffractions
and the disorder of tert-butyl atoms.

PLAT430_ALERT_2_A
PROBLEM1: Short Inter D...A Contact O3 .. O5' .. 2.35 Ang
PROBLEM2: Short Inter D...A Contact O4 .. O5' .. 2.32 Ang
RESPONSE: These are caused by the disorder of {WO4} group.

PLAT051_ALERT_1_B
PROBLEM: Mu(calc) and Mu(CIF) Ratio Differs from 1.0 by........6.93 Perc
RESPONSE: This is caused by the given molecular weight being increased
from the atom count to account for two (OH)- anions, 12 disordered CHCl3,
and 21 disordered CH3CH2OH
;

loop_
_symmetry_equiv_pos_as_xyz
'x, y, z'
'-x, -y, z'
'-y, x, z'
'y, -x, z'
'-x, y, -z'
'x, -y, -z'
'y, x, -z'
'-y, -x, -z'
'x+1/2, y+1/2, z+1/2'
'-x+1/2, -y+1/2, z+1/2'
'-y+1/2, x+1/2, z+1/2'
'y+1/2, -x+1/2, z+1/2'
'-x+1/2, y+1/2, -z+1/2'
'x+1/2, -y+1/2, -z+1/2'
'y+1/2, x+1/2, -z+1/2'
'-y+1/2, -x+1/2, -z+1/2'
'-x, -y, -z'
'x, y, -z'
'y, -x, -z'
'-y, x, -z'
'x, -y, z'
'-x, y, z'
'-y, -x, z'
'y, x, z'
'-x+1/2, -y+1/2, -z+1/2'
'x+1/2, y+1/2, -z+1/2'
'y+1/2, -x+1/2, -z+1/2'
'-y+1/2, x+1/2, -z+1/2'
'x+1/2, -y+1/2, z+1/2'
'-x+1/2, y+1/2, z+1/2'
'-y+1/2, -x+1/2, z+1/2'
'y+1/2, x+1/2, z+1/2'

loop_
_atom_site_label
_atom_site_type_symbol
_atom_site_fract_x
_atom_site_fract_y
_atom_site_fract_z
_atom_site_U_iso_or_equiv
_atom_site_adp_type
_atom_site_occupancy
_atom_site_symmetry_multiplicity
_atom_site_calc_flag
_atom_site_refinement_flags
_atom_site_disorder_assembly
_atom_site_disorder_group
Co1 Co 0.08842(5) 0.17188(5) 0.0000 0.0163(4) Uani 1 2 d S . .
Co2 Co 0.0000 0.17174(5) 0.08165(5) 0.0175(4) Uani 1 2 d S . .
Co3 Co 0.0000 0.08809(5) 0.15882(5) 0.0177(4) Uani 1 2 d S . .
W1 W 0.112699(19) 0.112699(19) 0.10462(2) 0.0462(3) Uani 0.9222(16) 2 d SP A 1
W1' W 0.0837(3) 0.0837(3) 0.0771(3) 0.0462(3) Uani 0.0778(16) 2 d SP A 2
S1 S 0.14357(9) 0.24503(10) 0.0000 0.0227(6) Uani 1 2 d S . .
S2 S 0.0000 0.24475(11) 0.13319(9) 0.0230(6) Uani 1 2 d S . .
S3 S 0.0000 0.14356(9) 0.22676(9) 0.0220(6) Uani 1 2 d S . .
Cl1 Cl 0.0000 0.12180(19) 0.0000 0.0282(12) Uani 0.952(12) 4 d SP . 1
Cl1' Cl 0.0000 0.092(5) 0.0000 0.0282(12) Uani 0.048(12) 4 d SP . 2
Cl2 Cl 0.0000 0.0000 0.1323(3) 0.029(2) Uani 0.05(3) 8 d SPD . 1
Cl2' Cl 0.0000 0.0000 0.1126(3) 0.029(2) Uani 0.95(3) 8 d SPD . 2
O1 O 0.05590(18) 0.20758(18) 0.05176(17) 0.0191(10) Uani 1 1 d . . .
O2 O 0.05596(17) 0.05596(17) 0.1920(2) 0.0170(14) Uani 1 2 d S . .
O3 O 0.1260(3) 0.1260(3) 0.0440(3) 0.040(2) Uani 1 2 d S . .
O4 O 0.0480(2) 0.1254(3) 0.1162(2) 0.0433(17) Uani 1 1 d . A .
O5 O 0.1501(4) 0.1501(4) 0.1411(5) 0.025(2) Uani 0.515(14) 2 d SPU A 1
O5' O 0.0659(4) 0.0659(4) 0.0611(5) 0.025(2) Uani 0.485(14) 2 d SP A 2
C1 C 0.0726(3) 0.2499(3) 0.0675(3) 0.0230(16) Uani 1 1 d . . .
C2 C 0.1140(3) 0.2731(3) 0.0484(3) 0.0234(16) Uani 1 1 d . . .
C3 C 0.1333(4) 0.3173(4) 0.0663(4) 0.046(2) Uani 1 1 d . . .
H3A H 0.1607 0.3326 0.0516 0.055 Uiso 1 1 calc R . .
C4 C 0.1130(4) 0.3388(4) 0.1047(3) 0.038(2) Uani 1 1 d . . .
C5 C 0.0700(4) 0.3172(4) 0.1244(4) 0.048(3) Uani 1 1 d . . .
H5A H 0.0544 0.3324 0.1500 0.057 Uiso 1 1 calc R . .
C6 C 0.0507(3) 0.2735(3) 0.1060(2) 0.0242(17) Uani 1 1 d . . .
C7 C 0.0725(3) 0.0725(3) 0.2319(3) 0.018(2) Uani 1 2 d S . .
C8 C 0.0513(3) 0.1137(3) 0.2539(3) 0.0196(15) Uani 1 1 d . . .
C9 C 0.0696(4) 0.1324(4) 0.2946(3) 0.043(2) Uani 1 1 d . . .
H9A H 0.0545 0.1607 0.3079 0.052 Uiso 1 1 calc R . .
C10 C 0.1103(3) 0.1103(3) 0.3168(4) 0.031(3) Uani 1 2 d S . .
C11 C 0.1375(7) 0.3840(7) 0.1286(7) 0.103(6) Uiso 1 1 d D . .
C13 C 0.1740(11) 0.4100(11) 0.0948(10) 0.166(6) Uiso 1 1 d D . .
H13A H 0.1883 0.4392 0.1097 0.248 Uiso 1 1 calc R . .
H13B H 0.1562 0.4201 0.0670 0.248 Uiso 1 1 calc R . .
H13C H 0.2005 0.3870 0.0865 0.248 Uiso 1 1 calc R . .
C14 C 0.1026(10) 0.4207(11) 0.1499(10) 0.166(6) Uiso 1 1 d D . .
H14A H 0.1215 0.4485 0.1625 0.248 Uiso 1 1 calc R . .
H14B H 0.0839 0.4046 0.1746 0.248 Uiso 1 1 calc R . .
H14C H 0.0796 0.4329 0.1264 0.248 Uiso 1 1 calc R . .
C15 C 0.1733(11) 0.3684(11) 0.1700(9) 0.166(6) Uiso 1 1 d D . .
H15A H 0.1868 0.3994 0.1803 0.248 Uiso 1 1 d R . .
H15B H 0.1453 0.3597 0.1888 0.248 Uiso 1 1 d R . .
H15C H 0.1982 0.3429 0.1724 0.248 Uiso 1 1 d R . .
C12 C 0.1335(9) 0.1335(9) 0.3583(11) 0.119(10) Uiso 1 2 d SD . .
C16 C 0.1739(10) 0.1035(10) 0.3826(10) 0.159(10) Uiso 1 1 d D . .
H16A H 0.1648 0.0754 0.4011 0.238 Uiso 1 1 d R . .
H16B H 0.1945 0.0927 0.3575 0.238 Uiso 1 1 d R . .
H16C H 0.1918 0.1271 0.4011 0.238 Uiso 1 1 d R . .
C17 C 0.1203(16) 0.094(3) 0.395(3) 0.159(10) Uiso 0.25 1 d PD . .
H17A H 0.0860 0.0861 0.3998 0.238 Uiso 0.50 2 d SPR . .
H17B H 0.1366 0.0675 0.3786 0.238 Uiso 0.25 1 d PR . .
H17C H 0.1361 0.0979 0.4246 0.238 Uiso 0.25 1 d PR . .
C17' C 0.1884(16) 0.148(2) 0.355(3) 0.159(10) Uiso 0.25 1 d PD . .
H17D H 0.1853 0.1760 0.3377 0.238 Uiso 0.25 1 d PR . .
H17E H 0.2059 0.1548 0.3831 0.238 Uiso 0.25 1 d PR . .
H17F H 0.2064 0.1244 0.3371 0.238 Uiso 0.25 1 d PR . .

loop_
_atom_site_aniso_label
_atom_site_aniso_U_11
_atom_site_aniso_U_22
_atom_site_aniso_U_33
_atom_site_aniso_U_23
_atom_site_aniso_U_13
_atom_site_aniso_U_12
Co1 0.0159(7) 0.0164(7) 0.0168(7) 0.000 0.000 0.0050(5)
Co2 0.0134(7) 0.0166(7) 0.0224(7) 0.0054(5) 0.000 0.000
Co3 0.0141(7) 0.0180(7) 0.0211(7) 0.0060(5) 0.000 0.000
W1 0.0452(4) 0.0452(4) 0.0481(5) 0.00237(19) 0.00237(19) 0.0032(3)
W1' 0.0452(4) 0.0452(4) 0.0481(5) 0.00237(19) 0.00237(19) 0.0032(3)
S1 0.0140(12) 0.0260(13) 0.0282(13) 0.000 0.000 -0.0086(10)
S2 0.0199(13) 0.0298(14) 0.0194(12) -0.0094(10) 0.000 0.000
S3 0.0190(12) 0.0132(12) 0.0338(14) -0.0064(10) 0.000 0.000
Cl1 0.028(2) 0.026(3) 0.030(2) 0.000 0.000 0.000
Cl1' 0.028(2) 0.026(3) 0.030(2) 0.000 0.000 0.000
Cl2 0.0277(18) 0.0277(18) 0.032(5) 0.000 0.000 0.000
Cl2' 0.0277(18) 0.0277(18) 0.032(5) 0.000 0.000 0.000
O1 0.018(2) 0.014(2) 0.026(2) -0.005(2) 0.001(2) -0.0068(19)
O2 0.014(2) 0.014(2) 0.022(3) -0.0051(19) -0.0051(19) -0.002(3)
O3 0.037(3) 0.037(3) 0.045(5) 0.008(3) 0.008(3) 0.018(4)
O4 0.035(4) 0.048(4) 0.047(4) 0.027(3) 0.012(3) 0.009(3)
O5 0.022(3) 0.022(3) 0.030(5) -0.009(3) -0.009(3) -0.011(4)
O5' 0.022(3) 0.022(3) 0.030(5) -0.009(3) -0.009(3) -0.011(4)
C1 0.017(4) 0.026(4) 0.025(4) -0.005(3) -0.008(3) 0.002(3)
C2 0.020(4) 0.015(4) 0.035(4) -0.007(3) 0.003(3) -0.009(3)
C3 0.039(5) 0.033(5) 0.066(6) -0.013(5) 0.009(5) -0.026(4)
C4 0.048(6) 0.027(5) 0.040(5) -0.016(4) 0.017(4) -0.020(4)
C5 0.050(6) 0.040(5) 0.052(6) -0.034(5) 0.004(5) -0.018(5)
C6 0.028(4) 0.020(4) 0.025(4) -0.007(3) 0.003(3) -0.011(3)
C7 0.015(3) 0.015(3) 0.025(5) -0.001(3) -0.001(3) -0.001(4)
C8 0.017(3) 0.022(4) 0.019(3) -0.006(3) -0.007(3) -0.002(3)
C9 0.042(5) 0.044(5) 0.043(5) -0.026(4) -0.013(4) 0.007(4)
C10 0.033(4) 0.033(4) 0.027(6) -0.018(4) -0.018(4) 0.012(5)

loop_
_atom_type_symbol
_atom_type_description
_atom_type_scat_dispersion_real
_atom_type_scat_dispersion_imag
_atom_type_scat_source
C C 0.0033 0.0016 'International Tables Vol C Tables 4.2.6.8 and 6.1.1.4'
H H 0.0000 0.0000 'International Tables Vol C Tables 4.2.6.8 and 6.1.1.4'
O O 0.0106 0.0060 'International Tables Vol C Tables 4.2.6.8 and 6.1.1.4'
S S 0.1246 0.1234 'International Tables Vol C Tables 4.2.6.8 and 6.1.1.4'
Co Co 0.3494 0.9721 'International Tables Vol C Tables 4.2.6.8 and 6.1.1.4'
W W -0.8490 6.8722 'International Tables Vol C Tables 4.2.6.8 and 6.1.1.4'
Cl Cl 0.1484 0.1585 'International Tables Vol C Tables 4.2.6.8 and 6.1.1.4'

loop_
_geom_angle_atom_site_label_1
_geom_angle_atom_site_label_2
_geom_angle_atom_site_label_3
_geom_angle
_geom_angle_site_symmetry_1
_geom_angle_site_symmetry_3
_geom_angle_publ_flag
O1 Co1 O1 98.1(3) 18 . ?
O1 Co1 O3 169.3(3) 18 . ?
O1 Co1 O3 92.3(3) . . ?
O1 Co1 O3 92.3(3) 18 18 ?
O1 Co1 O3 169.3(3) . 18 ?
O3 Co1 O3 77.2(4) . 18 ?
O1 Co1 S1 83.04(14) 18 . ?
O1 Co1 S1 83.04(14) . . ?
O3 Co1 S1 100.7(3) . . ?
O3 Co1 S1 100.7(3) 18 . ?
O1 Co2 O1 98.5(3) . 22 ?
O1 Co2 O4 91.7(2) . . ?
O1 Co2 O4 169.5(2) 22 . ?
O1 Co2 O4 169.5(2) . 22 ?
O1 Co2 O4 91.7(2) 22 22 ?
O4 Co2 O4 77.9(4) . 22 ?
O1 Co2 S2 82.93(15) . . ?
O1 Co2 S2 82.93(15) 22 . ?
O4 Co2 S2 100.9(2) . . ?
O4 Co2 S2 100.9(2) 22 . ?
O1 Co2 Cl1 82.01(16) . . ?
O1 Co2 Cl1 82.01(16) 22 . ?
O4 Co2 Cl1 97.1(2) . . ?
O4 Co2 Cl1 97.1(2) 22 . ?
S2 Co2 Cl1 156.83(12) . . ?
O2 Co3 O2 98.7(4) 3 . ?
O2 Co3 O4 91.5(3) 3 22 ?
O2 Co3 O4 169.5(3) . 22 ?
O2 Co3 O4 169.5(3) 3 . ?
O2 Co3 O4 91.5(3) . . ?
O4 Co3 O4 78.2(4) 22 . ?
O2 Co3 S3 82.95(17) 3 . ?
O2 Co3 S3 82.95(17) . . ?
O4 Co3 S3 100.6(2) 22 . ?
O4 Co3 S3 100.6(2) . . ?
O2 Co3 Cl2 74.6(2) 3 . ?
O2 Co3 Cl2 74.6(2) . . ?
O4 Co3 Cl2 106.3(3) 22 . ?
O4 Co3 Cl2 106.3(3) . . ?
S3 Co3 Cl2 145.15(19) . . ?
O2 Co3 Cl2' 81.89(19) 3 . ?
O2 Co3 Cl2' 81.90(19) . . ?
O4 Co3 Cl2' 97.5(3) 22 . ?
O4 Co3 Cl2' 97.5(3) . . ?
S3 Co3 Cl2' 156.65(17) . . ?
Cl2 Co3 Cl2' 11.50(4) . . ?
O5 W1 O4 109.2(4) . . ?
O5 W1 O4 109.2(4) . 24 ?
O4 W1 O4 109.4(4) . 24 ?
O5 W1 O3 110.5(6) . . ?
O4 W1 O3 109.2(3) . . ?
O4 W1 O3 109.2(3) 24 . ?
O5' W1' O4 113.4(8) . . ?
O5' W1' O4 113.4(8) . 24 ?
O4 W1' O4 104.7(6) . 24 ?
O5' W1' O3 114.6(14) . . ?
O4 W1' O3 104.9(5) . . ?
O4 W1' O3 104.9(5) 24 . ?
C2 S1 C2 103.9(6) 18 . ?
C2 S1 Co1 94.0(2) 18 . ?
C2 S1 Co1 94.0(2) . . ?
C6 S2 C6 102.0(6) . 22 ?
C6 S2 Co2 94.6(3) . . ?
C6 S2 Co2 94.6(3) 22 . ?
C8 S3 C8 101.7(5) . 22 ?
C8 S3 Co3 94.5(2) . . ?
C8 S3 Co3 94.5(2) 22 . ?
Co2 Cl1 Co2 120.77(19) 18 . ?
Co3 Cl2 Co3 84.54(11) . 4 ?
Co3 Cl2 Co3 144.1(4) . 2 ?
Co3 Cl2 Co3 84.54(11) 4 2 ?
Co3 Cl2 Co3 84.54(11) . 3 ?
Co3 Cl2 Co3 144.1(4) 4 3 ?
Co3 Cl2 Co3 84.54(11) 2 3 ?
Co3 Cl2' Co3 76.01(13) . 4 ?
Co3 Cl2' Co3 121.1(3) . 2 ?
Co3 Cl2' Co3 76.01(13) 4 2 ?
Co3 Cl2' Co3 76.01(13) . 3 ?
Co3 Cl2' Co3 121.1(3) 4 3 ?
Co3 Cl2' Co3 76.01(13) 2 3 ?
C1 O1 Co1 122.3(5) . . ?
C1 O1 Co2 122.1(5) . . ?
Co1 O1 Co2 115.4(2) . . ?
C7 O2 Co3 122.32(16) . . ?
C7 O2 Co3 122.32(16) . 4 ?
Co3 O2 Co3 115.2(3) . 4 ?
W1 O3 W1' 43.2(4) . . ?
W1 O3 Co1 128.4(2) . . ?
W1' O3 Co1 112.7(4) . . ?
W1 O3 Co1 128.4(2) . 7 ?
W1' O3 Co1 112.7(4) . 7 ?
Co1 O3 Co1 102.1(4) . 7 ?
W1 O4 W1' 43.6(3) . . ?
W1 O4 Co3 128.8(3) . . ?
W1' O4 Co3 113.2(4) . . ?
W1 O4 Co2 129.1(3) . . ?
W1' O4 Co2 113.3(4) . . ?
Co3 O4 Co2 101.2(3) . . ?
O1 C1 C2 121.8(7) . . ?
O1 C1 C6 121.6(7) . . ?
C2 C1 C6 116.5(7) . . ?
C1 C2 C3 122.1(8) . . ?
C1 C2 S1 118.7(6) . . ?
C3 C2 S1 119.2(6) . . ?
C4 C3 C2 120.9(8) . . ?
C3 C4 C5 118.7(8) . . ?
C3 C4 C11 121.7(10) . . ?
C5 C4 C11 119.5(10) . . ?
C6 C5 C4 119.9(8) . . ?
C5 C6 C1 121.7(8) . . ?
C5 C6 S2 119.5(7) . . ?
C1 C6 S2 118.7(6) . . ?
O2 C7 C8 121.9(5) . 24 ?
O2 C7 C8 121.9(5) . . ?
C8 C7 C8 116.2(9) 24 . ?
C9 C8 C7 122.2(8) . . ?
C9 C8 S3 119.4(6) . . ?
C7 C8 S3 118.3(6) . . ?
C8 C9 C10 121.2(8) . . ?
C9 C10 C9 116.9(11) . 24 ?
C9 C10 C12 121.2(5) . . ?
C9 C10 C12 121.2(5) 24 . ?
C14 C11 C4 115.9(18) . . ?
C14 C11 C13 111(2) . . ?
C4 C11 C13 110.0(17) . . ?
C14 C11 C15 104(2) . . ?
C4 C11 C15 112.6(17) . . ?
C13 C11 C15 102(2) . . ?
C10 C12 C16 116.6(17) . . ?
C10 C12 C16 116.6(17) . 24 ?
C16 C12 C16 123(3) . 24 ?
C10 C12 C17' 118(4) . . ?
C16 C12 C17' 58.8(10) . . ?
C16 C12 C17' 111(5) 24 . ?
C10 C12 C17' 118(4) . 24 ?
C16 C12 C17' 111(5) . 24 ?
C16 C12 C17' 58.8(10) 24 24 ?
C17' C12 C17' 59(6) . 24 ?
C10 C12 C17 100(4) . . ?
C16 C12 C17 58.8(10) . . ?
C16 C12 C17 93(4) 24 . ?
C17' C12 C17 116(2) . . ?
C17' C12 C17 140(6) 24 . ?
C10 C12 C17 100(4) . 24 ?
C16 C12 C17 93(4) . 24 ?
C16 C12 C17 58.8(10) 24 24 ?
C17' C12 C17 140(6) . 24 ?
C17' C12 C17 116(2) 24 24 ?
C17 C12 C17 38(5) . 24 ?
C17' C16 C17 121(2) . . ?
C17' C16 C12 60.9(10) . . ?
C17 C16 C12 61.7(11) . . ?
C17 C17 C16 123(3) 24 . ?
C17 C17 C12 71(3) 24 . ?
C16 C17 C12 59.5(10) . . ?
C16 C17' C17' 113(3) . 24 ?
C16 C17' C12 60.4(10) . . ?
C17' C17' C12 60(3) 24 . ?

loop_
_geom_bond_atom_site_label_1
_geom_bond_atom_site_label_2
_geom_bond_distance
_geom_bond_site_symmetry_2
_geom_bond_publ_flag
Co1 O1 1.993(5) 18 ?
Co1 O1 1.993(5) . ?
Co1 O3 2.052(6) . ?
Co1 O3 2.052(6) 18 ?
Co1 S1 2.477(3) . ?
Co2 O1 1.995(5) . ?
Co2 O1 1.995(5) 22 ?
Co2 O4 2.065(7) . ?
Co2 O4 2.065(6) 22 ?
Co2 S2 2.479(3) . ?
Co2 Cl1 2.732(3) . ?
Co3 O2 1.994(4) 3 ?
Co3 O2 1.994(4) . ?
Co3 O4 2.060(6) 22 ?
Co3 O4 2.060(6) . ?
Co3 S3 2.481(3) . ?
Co3 Cl2 2.503(3) . ?
Co3 Cl2' 2.735(4) . ?
W1 O5 1.780(13) . ?
W1 O4 1.813(7) . ?
W1 O4 1.813(7) 24 ?
W1 O3 1.835(10) . ?
W1' O5' 0.824(14) . ?
W1' O4 1.869(9) . ?
W1' O4 1.869(9) 24 ?
W1' O3 1.882(13) . ?
S1 C2 1.788(8) 18 ?
S1 C2 1.788(8) . ?
S2 C6 1.762(8) . ?
S2 C6 1.762(8) 22 ?
S3 C8 1.788(7) . ?
S3 C8 1.788(7) 22 ?
Cl1 Co2 2.732(3) 18 ?
Cl2 Co3 2.503(3) 4 ?
Cl2 Co3 2.503(3) 2 ?
Cl2 Co3 2.503(3) 3 ?
Cl2' Co3 2.735(4) 4 ?
Cl2' Co3 2.735(4) 2 ?
Cl2' Co3 2.735(4) 3 ?
O1 C1 1.313(9) . ?
O2 C7 1.323(12) . ?
O2 Co3 1.994(4) 4 ?
O3 Co1 2.052(6) 7 ?
C1 C2 1.399(11) . ?
C1 C6 1.420(11) . ?
C2 C3 1.403(11) . ?
C3 C4 1.373(13) . ?
C4 C5 1.422(14) . ?
C4 C11 1.55(2) . ?
C5 C6 1.397(11) . ?
C7 C8 1.405(9) 24 ?
C7 C8 1.405(9) . ?
C8 C9 1.380(11) . ?
C9 C10 1.408(11) . ?
C10 C9 1.408(11) 24 ?
C10 C12 1.50(3) . ?
C11 C14 1.503(17) . ?
C11 C13 1.560(18) . ?
C11 C15 1.604(18) . ?
C12 C16 1.532(18) . ?
C12 C16 1.532(17) 24 ?
C12 C17' 1.54(2) . ?
C12 C17' 1.54(2) 24 ?
C12 C17 1.56(2) . ?
C12 C17 1.56(2) 24 ?
C16 C17' 1.51(2) . ?
C16 C17 1.52(2) . ?
C17 C17 1.02(14) 24 ?
C17' C17' 1.53(13) 24 ?

loop_
_platon_squeeze_void_nr
_platon_squeeze_void_average_x
_platon_squeeze_void_average_y
_platon_squeeze_void_average_z
_platon_squeeze_void_volume
_platon_squeeze_void_count_electrons
_platon_squeeze_void_content
1 0.000 0.000 0.000 14 3 ' '
2 0.422 -0.032 -0.028 11197 8555 ' '
3 0.500 0.500 0.500 14 3 ' '
